data_4326540
loop_
_publ_author_name
'Hui Chen'
'Cheng-Bing Ma'
'Da-Qiang Yuan'
'Ming-Qiang Hu'
'Hui-Min Wen'
'Qiu-Tian Liu'
'Chang-Neng Chen'

_publ_contact_author 'Chen, Changneng'
_publ_contact_author_email ccn@ms.fjirsm.ac.cn
_publ_contact_author_fax +86-591-83792395
_publ_contact_author_phone +86-591-83792395
_publ_section_title
;
 Syntheses, Structures, and Magnetic Properties of a Family of Tetra-,
 Hexa-, and Nonanuclear Mn/Ni Heterometallic Clusters
;
_journal_name_full 'Inorganic Chemistry'
_journal_page_first 10342
_journal_page_last 10352
_journal_paper_doi 10.1021/ic201403k
_journal_volume 50
_journal_year 2011
_chemical_formula_moiety 'C49 H54 Cl Mn N28 Ni5 O18'
_chemical_formula_sum 'C49 H54 Cl Mn N28 Ni5 O18'
_chemical_formula_weight 1707.14
_chemical_name_systematic
; 
 ? 
;
_space_group_IT_number 15
_symmetry_cell_setting monoclinic
_symmetry_space_group_name_Hall '-C 2yc'
_symmetry_space_group_name_H-M 'C 1 2/c 1'
_atom_sites_solution_hydrogens geom
_atom_sites_solution_primary direct
_atom_sites_solution_secondary difmap
_audit_creation_method SHELXL-97
_cell_angle_alpha 90.00
_cell_angle_beta 112.829(4)
_cell_angle_gamma 90.00
_cell_formula_units_Z 8
_cell_length_a 37.188(9)
_cell_length_b 16.461(4)
_cell_length_c 24.156(6)
_cell_measurement_reflns_used 13720
_cell_measurement_temperature 150.1500
_cell_measurement_theta_max 27.4835
_cell_measurement_theta_min 2.0931
_cell_volume 13629(6)
_computing_cell_refinement 'CrystalClear (Rigaku/MSC Inc., 2005)'
_computing_data_collection 'CrystalClear (Rigaku/MSC Inc., 2005)'
_computing_data_reduction 'CrystalClear (Rigaku/MSC Inc., 2005)'
_computing_structure_refinement 'SHELXL-97 (Sheldrick, 1997)'
_computing_structure_solution 'SHELXS-97 (Sheldrick, 1990)'
_diffrn_ambient_temperature 150.1500
_diffrn_detector_area_resol_mean 28.5714
_diffrn_measured_fraction_theta_full 0.992
_diffrn_measured_fraction_theta_max 0.992
_diffrn_measurement_device_type CCD
_diffrn_measurement_method CCD_Profile_fitting
_diffrn_radiation_monochromator graphite
_diffrn_radiation_source 'fine-focus sealed tube'
_diffrn_radiation_type MoK\a
_diffrn_radiation_wavelength 0.71073
_diffrn_reflns_av_R_equivalents 0.0597
_diffrn_reflns_av_sigmaI/netI 0.0552
_diffrn_reflns_limit_h_max 38
_diffrn_reflns_limit_h_min -48
_diffrn_reflns_limit_k_max 21
_diffrn_reflns_limit_k_min -21
_diffrn_reflns_limit_l_max 31
_diffrn_reflns_limit_l_min -30
_diffrn_reflns_number 52060
_diffrn_reflns_theta_full 27.51
_diffrn_reflns_theta_max 27.51
_diffrn_reflns_theta_min 2.61
_exptl_absorpt_coefficient_mu 1.660
_exptl_absorpt_correction_T_max 1.0000
_exptl_absorpt_correction_T_min 0.6244
_exptl_absorpt_correction_type multi-scan
_exptl_absorpt_process_details 'SADABS (Sheldrick, 1996)'
_exptl_crystal_colour Black
_exptl_crystal_density_diffrn 1.664
_exptl_crystal_description Prism
_exptl_crystal_F_000 6960
_exptl_crystal_size_max 0.5100
_exptl_crystal_size_mid 0.1000
_exptl_crystal_size_min 0.0500
_refine_diff_density_max 1.898
_refine_diff_density_min -1.341
_refine_diff_density_rms 0.128
_refine_ls_extinction_method none
_refine_ls_goodness_of_fit_ref 1.041
_refine_ls_hydrogen_treatment constr
_refine_ls_matrix_type full
_refine_ls_number_parameters 952
_refine_ls_number_reflns 15551
_refine_ls_number_restraints 57
_refine_ls_restrained_S_all 1.040
_refine_ls_R_factor_all 0.0840
_refine_ls_R_factor_gt 0.0650
_refine_ls_shift/su_max 0.002
_refine_ls_shift/su_mean 0.000
_refine_ls_structure_factor_coef Fsqd
_refine_ls_weighting_details 'calc w=1/[\s^2^(Fo^2^)+(0.0949P)^2^+50.2956P] where P=(Fo^2^+2Fc^2^)/3'
_refine_ls_weighting_scheme calc
_refine_ls_wR_factor_gt 0.1700
_refine_ls_wR_factor_ref 0.1865
_reflns_number_gt 12085
_reflns_number_total 15551
_reflns_threshold_expression >2sigma(I)
_cod_data_source_file ic201403k_si_001_3.cif
_cod_data_source_block 3
_cod_original_cell_volume 13629(5)
_cod_database_code 4326540

loop_
_symmetry_equiv_pos_as_xyz
'x, y, z'
'-x, y, -z+1/2'
'x+1/2, y+1/2, z'
'-x+1/2, y+1/2, -z+1/2'
'-x, -y, -z'
'x, -y, z-1/2'
'-x+1/2, -y+1/2, -z'
'x+1/2, -y+1/2, z-1/2'

loop_
_atom_site_label
_atom_site_type_symbol
_atom_site_fract_x
_atom_site_fract_y
_atom_site_fract_z
_atom_site_U_iso_or_equiv
_atom_site_adp_type
_atom_site_occupancy
_atom_site_symmetry_multiplicity
_atom_site_calc_flag
_atom_site_refinement_flags
_atom_site_disorder_assembly
_atom_site_disorder_group
Ni1 Ni 0.119809(15) 1.55184(4) 0.04190(2) 0.02805(14) Uani 1 1 d . . .
Ni2 Ni 0.095135(15) 1.42443(4) 0.13640(2) 0.02938(14) Uani 1 1 d . . .
Ni3 Ni 0.078536(16) 1.24452(4) 0.08251(3) 0.03350(15) Uani 1 1 d . . .
Ni4 Ni 0.255584(15) 1.42160(3) 0.18738(3) 0.02824(14) Uani 1 1 d . . .
Ni5 Ni 0.193594(15) 1.41570(3) 0.05562(2) 0.02734(14) Uani 1 1 d . . .
Mn1 Mn 0.173715(17) 1.29984(4) 0.15991(3) 0.02580(15) Uani 1 1 d . . .
Cl2 Cl 0.5000 0.6676(2) 0.7500 0.0813(8) Uani 1 2 d S . .
O1 O 0.05263(8) 1.4645(2) 0.05708(13) 0.0321(7) Uani 1 1 d . . .
O2 O 0.01391(10) 1.3498(2) -0.01427(16) 0.0442(8) Uani 1 1 d . . .
H2A H 0.0232 1.3912 0.0067 0.066 Uiso 1 1 calc R . .
O3 O 0.12125(8) 1.33442(18) 0.10267(13) 0.0278(6) Uani 1 1 d . . .
O4 O 0.16533(9) 1.3444(2) 0.22932(14) 0.0343(7) Uani 1 1 d . . .
O5 O 0.15239(9) 1.1878(2) 0.18036(14) 0.0351(7) Uani 1 1 d . . .
O6 O 0.22518(8) 1.26392(19) 0.21753(14) 0.0300(6) Uani 1 1 d . . .
O7 O 0.18412(9) 1.24535(19) 0.09625(14) 0.0315(7) Uani 1 1 d . . .
O8 O 0.19692(8) 1.41132(18) 0.14259(13) 0.0269(6) Uani 1 1 d . . .
O9 O 0.26733(10) 1.5892(2) 0.13790(17) 0.0430(8) Uani 1 1 d . . .
H9A H 0.2482 1.5797 0.1057 0.064 Uiso 1 1 calc R . .
O10 O 0.20298(9) 1.5383(2) 0.05410(15) 0.0346(7) Uani 1 1 d . . .
Cl1 Cl 0.2271(2) 1.2898(5) 0.4569(5) 0.155(3) Uani 0.50 1 d P . .
O11 O 0.1937(4) 1.3466(12) 0.4103(10) 0.105(7) Uani 0.50 1 d P . .
O12 O 0.2510(15) 1.2726(10) 0.434(3) 0.67(5) Uani 0.50 1 d P . .
O13 O 0.2616(8) 1.313(3) 0.5085(11) 0.31(3) Uani 0.50 1 d P . .
O14 O 0.2000(10) 1.3414(17) 0.4408(15) 0.216(18) Uani 0.50 1 d P . .
O15 O 0.4918(4) 0.6871(17) 0.8027(6) 0.109(8) Uani 0.49(3) 1 d PU A 1
O15' O 0.5163(11) 0.7304(10) 0.7897(6) 0.152(15) Uani 0.51(3) 1 d PU A 2
O16 O 0.46717(17) 0.6122(6) 0.7281(3) 0.128(3) Uani 1 1 d . A .
O17 O 0.4061(9) 1.6003(16) 0.1807(12) 0.360(19) Uani 1 1 d . . .
O18 O 0.1725(8) 0.8967(15) -0.0422(12) 0.382(14) Uani 1 1 d . . .
O19 O 0.1173(11) 0.8721(14) -0.0827(16) 0.53(2) Uani 1 1 d . . .
O20 O 0.3445(4) 1.7139(9) 0.1880(5) 0.228(6) Uani 1 1 d . . .
N1 N 0.09350(10) 1.5899(2) -0.04701(16) 0.0307(8) Uani 1 1 d . . .
N2 N 0.06442(10) 1.5127(2) 0.02167(16) 0.0295(8) Uani 1 1 d . . .
N3 N 0.13291(10) 1.5153(2) 0.13060(16) 0.0301(8) Uani 1 1 d . . .
N4 N 0.14901(11) 1.5590(2) 0.17319(17) 0.0325(8) Uani 1 1 d . . .
N5 N 0.16470(14) 1.5986(3) 0.2146(2) 0.0490(11) Uani 1 1 d . . .
N6 N 0.07691(11) 1.4974(3) 0.19037(17) 0.0349(9) Uani 1 1 d . . .
N7 N 0.13471(10) 1.3939(2) 0.21870(17) 0.0308(8) Uani 1 1 d . . .
N8 N 0.05804(11) 1.3263(3) 0.13058(18) 0.0394(9) Uani 1 1 d . . .
N9 N 0.05336(11) 1.3021(3) 0.17452(19) 0.0440(11) Uani 1 1 d . . .
N10 N 0.04853(16) 1.2788(4) 0.2158(2) 0.0626(14) Uani 1 1 d . . .
N11 N 0.03963(17) 1.1579(5) 0.0880(4) 0.1231(18) Uani 1 1 d DU . .
N12 N 0.11395(11) 1.1774(3) 0.15302(18) 0.0386(9) Uani 1 1 d . . .
N13 N 0.09427(11) 1.1745(3) 0.02287(18) 0.0381(9) Uani 1 1 d . . .
N14 N 0.04257(11) 1.2908(3) -0.00146(18) 0.0384(9) Uani 1 1 d . . .
N15 N 0.25603(10) 1.3043(2) 0.21520(17) 0.0298(8) Uani 1 1 d . . .
N16 N 0.31516(10) 1.3973(2) 0.22063(18) 0.0336(8) Uani 1 1 d . . .
N17 N 0.25801(10) 1.4606(2) 0.27192(18) 0.0335(8) Uani 1 1 d . . .
N18 N 0.26343(11) 1.5456(2) 0.18402(18) 0.0344(8) Uani 1 1 d . . .
N19 N 0.25364(10) 1.4018(2) 0.09997(17) 0.0322(8) Uani 1 1 d . . .
N20 N 0.27653(11) 1.4170(2) 0.07823(19) 0.0360(9) Uani 1 1 d . . .
N21 N 0.29869(14) 1.4299(3) 0.0562(3) 0.0571(13) Uani 1 1 d . . .
N22 N 0.18637(10) 1.2925(2) 0.05182(16) 0.0290(8) Uani 1 1 d . . .
N23 N 0.19332(10) 1.3918(2) -0.02774(17) 0.0308(8) Uani 1 1 d . . .
N24 N 0.13270(10) 1.4353(2) 0.01869(16) 0.0290(8) Uani 1 1 d . . .
N25 N 0.11314(10) 1.4099(2) -0.03169(17) 0.0317(8) Uani 1 1 d . . .
N26 N 0.09439(13) 1.3858(3) -0.07859(19) 0.0439(10) Uani 1 1 d . . .
N27 N 0.17507(10) 1.5877(2) 0.05733(17) 0.0313(8) Uani 1 1 d . . .
N28 N 0.11762(11) 1.6734(2) 0.06545(17) 0.0336(8) Uani 1 1 d . . .
C1 C 0.10853(14) 1.6324(3) -0.0794(2) 0.0370(10) Uani 1 1 d . . .
H1A H 0.1358 1.6421 -0.0635 0.044 Uiso 1 1 calc R . .
C2 C 0.08591(15) 1.6634(4) -0.1359(2) 0.0445(12) Uani 1 1 d . . .
H2B H 0.0974 1.6950 -0.1577 0.053 Uiso 1 1 calc R . .
C3 C 0.04620(15) 1.6470(4) -0.1594(2) 0.0479(13) Uani 1 1 d . . .
H3A H 0.0300 1.6667 -0.1981 0.057 Uiso 1 1 calc R . .
C4 C 0.03042(14) 1.6022(4) -0.1265(2) 0.0440(12) Uani 1 1 d . . .
H4A H 0.0033 1.5903 -0.1422 0.053 Uiso 1 1 calc R . .
C5 C 0.05447(13) 1.5748(3) -0.0705(2) 0.0326(10) Uani 1 1 d . . .
C6 C 0.04004(12) 1.5276(3) -0.0319(2) 0.0343(10) Uani 1 1 d . . .
H6A H 0.0138 1.5089 -0.0459 0.041 Uiso 1 1 calc R . .
C7 C 0.05001(14) 1.5552(3) 0.1741(2) 0.0416(11) Uani 1 1 d . . .
H7A H 0.0358 1.5649 0.1325 0.050 Uiso 1 1 calc R . .
C8 C 0.04173(16) 1.6021(4) 0.2152(2) 0.0477(13) Uani 1 1 d . . .
H8A H 0.0223 1.6431 0.2020 0.057 Uiso 1 1 calc R . .
C9 C 0.06247(16) 1.5881(4) 0.2764(3) 0.0493(13) Uani 1 1 d . . .
H9B H 0.0573 1.6190 0.3057 0.059 Uiso 1 1 calc R . .
C10 C 0.09081(15) 1.5282(4) 0.2933(2) 0.0425(12) Uani 1 1 d . . .
H10A H 0.1053 1.5175 0.3347 0.051 Uiso 1 1 calc R . .
C11 C 0.09813(14) 1.4839(3) 0.2501(2) 0.0373(10) Uani 1 1 d . . .
C12 C 0.12964(13) 1.4254(3) 0.2639(2) 0.0345(10) Uani 1 1 d . . .
H12A H 0.1456 1.4111 0.3041 0.041 Uiso 1 1 calc R . .
C13 C 0.0015(2) 1.1524(6) 0.0559(4) 0.1250(18) Uani 1 1 d DU . .
H13A H -0.0104 1.1912 0.0250 0.150 Uiso 1 1 calc R . .
C14 C -0.0216(2) 1.0929(6) 0.0654(4) 0.1267(18) Uani 1 1 d DU . .
H14A H -0.0489 1.0916 0.0422 0.152 Uiso 1 1 calc R . .
C15 C -0.0046(2) 1.0363(6) 0.1086(5) 0.1273(18) Uani 1 1 d DU . .
H15B H -0.0194 0.9920 0.1136 0.153 Uiso 1 1 calc R . .
C16 C 0.0352(2) 1.0439(6) 0.1459(5) 0.1259(18) Uani 1 1 d DU . .
H16B H 0.0471 1.0082 0.1788 0.151 Uiso 1 1 calc R . .
C17 C 0.0564(2) 1.1048(7) 0.1333(5) 0.1241(18) Uani 1 1 d DU . .
C18 C 0.09799(17) 1.1155(4) 0.1673(3) 0.067(2) Uani 1 1 d . . .
H18A H 0.1126 1.0789 0.1983 0.080 Uiso 1 1 calc R . .
C19 C 0.12071(15) 1.1148(3) 0.0363(3) 0.0457(12) Uani 1 1 d . . .
H19A H 0.1360 1.1037 0.0773 0.055 Uiso 1 1 calc R . .
C20 C 0.12664(18) 1.0684(4) -0.0075(3) 0.0554(15) Uani 1 1 d . . .
H20A H 0.1452 1.0256 0.0035 0.066 Uiso 1 1 calc R . .
C21 C 0.10517(19) 1.0854(4) -0.0670(3) 0.0595(16) Uani 1 1 d . . .
H21A H 0.1087 1.0543 -0.0977 0.071 Uiso 1 1 calc R . .
C22 C 0.07840(18) 1.1480(4) -0.0817(3) 0.0571(15) Uani 1 1 d . . .
H22A H 0.0638 1.1617 -0.1225 0.068 Uiso 1 1 calc R . .
C23 C 0.07315(15) 1.1905(3) -0.0358(2) 0.0431(12) Uani 1 1 d . . .
C24 C 0.04439(15) 1.2552(3) -0.0467(2) 0.0422(12) Uani 1 1 d . . .
H24A H 0.0276 1.2700 -0.0864 0.051 Uiso 1 1 calc R . .
C25 C 0.29009(12) 1.2740(3) 0.2450(2) 0.0333(10) Uani 1 1 d . . .
H25A H 0.2935 1.2245 0.2667 0.040 Uiso 1 1 calc R . .
C26 C 0.32341(12) 1.3210(3) 0.2435(2) 0.0340(10) Uani 1 1 d . . .
C27 C 0.36096(13) 1.2901(3) 0.2631(2) 0.0450(12) Uani 1 1 d . . .
H27A H 0.3666 1.2378 0.2810 0.054 Uiso 1 1 calc R . .
C28 C 0.39001(14) 1.3363(4) 0.2565(3) 0.0494(14) Uani 1 1 d . . .
H28A H 0.4159 1.3159 0.2694 0.059 Uiso 1 1 calc R . .
C29 C 0.38110(15) 1.4119(4) 0.2313(3) 0.0495(14) Uani 1 1 d . . .
H29A H 0.4004 1.4439 0.2250 0.059 Uiso 1 1 calc R . .
C30 C 0.34358(13) 1.4409(3) 0.2151(2) 0.0404(11) Uani 1 1 d . . .
H30A H 0.3379 1.4943 0.1992 0.048 Uiso 1 1 calc R . .
C31 C 0.25357(14) 1.4179(3) 0.3156(2) 0.0375(11) Uani 1 1 d . . .
H31A H 0.2438 1.3641 0.3070 0.045 Uiso 1 1 calc R . .
C32 C 0.26251(14) 1.4481(3) 0.3726(2) 0.0430(12) Uani 1 1 d . . .
H32A H 0.2591 1.4155 0.4026 0.052 Uiso 1 1 calc R . .
C33 C 0.27650(14) 1.5266(4) 0.3853(3) 0.0500(14) Uani 1 1 d . . .
H33A H 0.2837 1.5481 0.4246 0.060 Uiso 1 1 calc R . .
C34 C 0.27981(15) 1.5732(3) 0.3400(3) 0.0456(13) Uani 1 1 d . . .
H34A H 0.2883 1.6280 0.3471 0.055 Uiso 1 1 calc R . .
C35 C 0.27056(13) 1.5383(3) 0.2843(2) 0.0367(10) Uani 1 1 d . . .
C36 C 0.27321(13) 1.5830(3) 0.2333(2) 0.0387(11) Uani 1 1 d . . .
H36A H 0.2819 1.6378 0.2373 0.046 Uiso 1 1 calc R . .
C37 C 0.18732(14) 1.2582(3) 0.0048(2) 0.0348(10) Uani 1 1 d . . .
H37A H 0.1866 1.2008 0.0004 0.042 Uiso 1 1 calc R . .
C38 C 0.18965(14) 1.3120(3) -0.0415(2) 0.0347(10) Uani 1 1 d . . .
C39 C 0.18684(18) 1.2851(4) -0.0972(2) 0.0495(13) Uani 1 1 d . . .
H39A H 0.1850 1.2287 -0.1062 0.059 Uiso 1 1 calc R . .
C40 C 0.18674(18) 1.3416(4) -0.1397(3) 0.0498(13) Uani 1 1 d . . .
H40A H 0.1844 1.3244 -0.1785 0.060 Uiso 1 1 calc R . .
C41 C 0.19009(15) 1.4225(3) -0.1254(2) 0.0420(12) Uani 1 1 d . . .
H41A H 0.1901 1.4620 -0.1541 0.050 Uiso 1 1 calc R . .
C42 C 0.19350(14) 1.4460(3) -0.0688(2) 0.0357(10) Uani 1 1 d . . .
H42A H 0.1960 1.5021 -0.0587 0.043 Uiso 1 1 calc R . .
C43 C 0.18297(14) 1.6624(3) 0.0709(2) 0.0383(11) Uani 1 1 d . . .
H43A H 0.2081 1.6843 0.0785 0.046 Uiso 1 1 calc R . .
C44 C 0.15138(14) 1.7126(3) 0.0741(2) 0.0392(11) Uani 1 1 d . . .
C45 C 0.15540(18) 1.7957(3) 0.0850(3) 0.0564(15) Uani 1 1 d . . .
H45A H 0.1791 1.8225 0.0901 0.068 Uiso 1 1 calc R . .
C46 C 0.1241(2) 1.8391(4) 0.0883(3) 0.0646(18) Uani 1 1 d . . .
H46A H 0.1262 1.8959 0.0959 0.078 Uiso 1 1 calc R . .
C47 C 0.09035(17) 1.7989(4) 0.0805(3) 0.0553(15) Uani 1 1 d . . .
H47A H 0.0689 1.8273 0.0835 0.066 Uiso 1 1 calc R . .
C48 C 0.08766(15) 1.7162(3) 0.0682(2) 0.0412(11) Uani 1 1 d . . .
H48A H 0.0638 1.6890 0.0615 0.049 Uiso 1 1 calc R . .
C49 C 0.3760(10) 1.619(2) 0.1608(15) 0.28(2) Uani 1 1 d . . .

loop_
_atom_site_aniso_label
_atom_site_aniso_U_11
_atom_site_aniso_U_22
_atom_site_aniso_U_33
_atom_site_aniso_U_23
_atom_site_aniso_U_13
_atom_site_aniso_U_12
Ni1 0.0207(3) 0.0355(3) 0.0259(3) -0.0002(2) 0.0068(2) 0.0007(2)
Ni2 0.0200(3) 0.0430(3) 0.0251(3) 0.0003(2) 0.0087(2) 0.0014(2)
Ni3 0.0221(3) 0.0438(3) 0.0297(3) 0.0051(2) 0.0047(2) -0.0055(2)
Ni4 0.0187(3) 0.0309(3) 0.0332(3) -0.0029(2) 0.0080(2) -0.00065(19)
Ni5 0.0210(3) 0.0335(3) 0.0283(3) 0.0002(2) 0.0104(2) -0.0005(2)
Mn1 0.0185(3) 0.0330(3) 0.0249(3) 0.0004(2) 0.0073(2) -0.0005(2)
Cl2 0.0444(12) 0.122(2) 0.0564(14) 0.000 -0.0036(11) 0.000
O1 0.0208(14) 0.0486(19) 0.0257(15) 0.0051(13) 0.0075(12) -0.0016(12)
O2 0.0289(17) 0.053(2) 0.0410(19) 0.0010(16) 0.0033(14) 0.0024(15)
O3 0.0215(14) 0.0329(16) 0.0276(15) -0.0017(12) 0.0080(12) -0.0021(11)
O4 0.0225(14) 0.0470(19) 0.0325(16) 0.0016(14) 0.0096(13) 0.0066(13)
O5 0.0226(14) 0.0471(19) 0.0301(16) 0.0051(14) 0.0041(12) -0.0049(13)
O6 0.0206(14) 0.0344(16) 0.0325(16) 0.0013(13) 0.0077(12) -0.0023(11)
O7 0.0316(16) 0.0336(16) 0.0315(16) 0.0032(13) 0.0146(13) 0.0011(12)
O8 0.0204(14) 0.0341(16) 0.0242(14) -0.0018(12) 0.0064(11) -0.0006(11)
O9 0.0313(17) 0.0415(19) 0.051(2) 0.0061(16) 0.0102(16) -0.0069(14)
O10 0.0239(15) 0.0383(18) 0.0430(18) 0.0018(14) 0.0146(14) -0.0006(12)
Cl1 0.154(7) 0.127(5) 0.253(10) 0.037(6) 0.154(8) 0.046(5)
O11 0.051(6) 0.104(11) 0.177(18) 0.045(11) 0.063(8) 0.007(6)
O12 0.88(8) 0.051(9) 1.70(15) 0.00(3) 1.20(11) 0.01(2)
O13 0.121(19) 0.66(9) 0.127(18) -0.02(3) 0.033(15) -0.07(3)
O14 0.32(4) 0.149(19) 0.30(4) 0.08(2) 0.25(3) 0.14(2)
O15 0.049(7) 0.21(2) 0.059(7) 0.025(10) 0.009(5) 0.056(9)
O15' 0.26(3) 0.080(11) 0.056(7) 0.006(6) 0.002(11) 0.078(14)
O16 0.058(4) 0.212(9) 0.107(5) 0.038(5) 0.026(3) -0.020(4)
O17 0.59(5) 0.23(2) 0.25(2) 0.111(17) 0.15(3) 0.11(3)
O18 0.39(3) 0.44(3) 0.44(3) 0.16(3) 0.31(3) 0.03(2)
O19 0.55(5) 0.22(2) 0.60(5) -0.06(3) -0.02(4) 0.06(3)
O20 0.261(14) 0.310(17) 0.159(9) -0.092(10) 0.131(10) -0.076(12)
N1 0.0254(18) 0.038(2) 0.0269(18) -0.0016(15) 0.0082(15) 0.0024(14)
N2 0.0211(16) 0.039(2) 0.0279(18) 0.0004(15) 0.0091(14) 0.0012(14)
N3 0.0281(18) 0.036(2) 0.0258(18) -0.0040(15) 0.0100(15) -0.0029(14)
N4 0.0297(19) 0.038(2) 0.030(2) -0.0010(17) 0.0116(16) -0.0008(15)
N5 0.056(3) 0.051(3) 0.035(2) -0.013(2) 0.012(2) -0.015(2)
N6 0.0238(18) 0.053(2) 0.0312(19) 0.0033(18) 0.0147(15) 0.0041(16)
N7 0.0219(17) 0.037(2) 0.034(2) 0.0004(16) 0.0118(15) -0.0003(14)
N8 0.0252(19) 0.058(3) 0.036(2) 0.0077(19) 0.0128(16) -0.0067(17)
N9 0.026(2) 0.070(3) 0.040(2) 0.012(2) 0.0168(18) 0.0034(18)
N10 0.061(3) 0.085(4) 0.054(3) 0.016(3) 0.036(3) 0.006(3)
N11 0.0399(16) 0.144(3) 0.141(3) 0.094(3) -0.0131(18) -0.0363(19)
N12 0.0239(18) 0.052(2) 0.035(2) 0.0109(18) 0.0065(16) -0.0034(16)
N13 0.031(2) 0.043(2) 0.032(2) -0.0045(17) 0.0034(16) -0.0061(16)
N14 0.0237(18) 0.043(2) 0.038(2) 0.0042(18) -0.0001(16) -0.0046(15)
N15 0.0220(17) 0.0336(19) 0.0319(19) -0.0038(15) 0.0084(15) -0.0019(14)
N16 0.0211(17) 0.038(2) 0.039(2) -0.0086(17) 0.0084(16) -0.0020(14)
N17 0.0240(18) 0.036(2) 0.039(2) -0.0041(17) 0.0097(16) 0.0011(14)
N18 0.0227(17) 0.034(2) 0.043(2) -0.0009(17) 0.0092(16) -0.0013(14)
N19 0.0211(17) 0.040(2) 0.036(2) -0.0019(17) 0.0116(15) -0.0008(14)
N20 0.028(2) 0.038(2) 0.045(2) -0.0014(17) 0.0178(18) 0.0004(15)
N21 0.041(3) 0.070(3) 0.074(4) -0.003(3) 0.037(3) -0.004(2)
N22 0.0243(17) 0.034(2) 0.0290(19) 0.0010(15) 0.0109(15) -0.0001(14)
N23 0.0268(18) 0.036(2) 0.034(2) 0.0013(16) 0.0160(16) 0.0004(14)
N24 0.0235(17) 0.037(2) 0.0252(18) -0.0007(15) 0.0078(14) 0.0039(14)
N25 0.0246(18) 0.040(2) 0.032(2) 0.0016(16) 0.0121(16) 0.0014(15)
N26 0.040(2) 0.054(3) 0.034(2) -0.007(2) 0.0101(19) -0.0048(19)
N27 0.0244(18) 0.034(2) 0.033(2) 0.0011(16) 0.0079(15) 0.0010(14)
N28 0.0286(19) 0.038(2) 0.0307(19) -0.0009(16) 0.0078(16) 0.0037(15)
C1 0.028(2) 0.049(3) 0.031(2) 0.005(2) 0.0095(19) 0.0025(19)
C2 0.038(3) 0.058(3) 0.041(3) 0.014(2) 0.020(2) 0.008(2)
C3 0.039(3) 0.068(4) 0.034(3) 0.014(3) 0.012(2) 0.011(2)
C4 0.027(2) 0.065(3) 0.038(3) 0.008(2) 0.010(2) 0.006(2)
C5 0.024(2) 0.040(2) 0.031(2) 0.0043(18) 0.0063(18) 0.0052(17)
C6 0.0199(19) 0.045(3) 0.035(2) 0.003(2) 0.0067(18) 0.0035(17)
C7 0.028(2) 0.061(3) 0.036(3) -0.003(2) 0.013(2) 0.007(2)
C8 0.040(3) 0.059(3) 0.045(3) -0.003(3) 0.017(2) 0.016(2)
C9 0.042(3) 0.067(4) 0.043(3) -0.010(3) 0.021(2) 0.008(2)
C10 0.037(3) 0.062(3) 0.028(2) -0.003(2) 0.012(2) 0.000(2)
C11 0.030(2) 0.052(3) 0.034(2) -0.002(2) 0.0171(19) -0.001(2)
C12 0.027(2) 0.050(3) 0.026(2) 0.0038(19) 0.0088(18) 0.0038(18)
C13 0.0406(16) 0.145(3) 0.143(3) 0.093(3) -0.0144(18) -0.0368(19)
C14 0.0419(16) 0.146(3) 0.145(3) 0.093(3) -0.0149(19) -0.0380(19)
C15 0.0433(16) 0.146(3) 0.145(3) 0.094(3) -0.0148(19) -0.0382(19)
C16 0.0428(16) 0.145(3) 0.144(3) 0.095(3) -0.0138(19) -0.0377(19)
C17 0.0414(16) 0.144(3) 0.142(3) 0.094(3) -0.0134(18) -0.0365(19)
C18 0.038(3) 0.078(5) 0.067(4) 0.042(4) 0.003(3) -0.011(3)
C19 0.033(3) 0.049(3) 0.046(3) -0.001(2) 0.005(2) -0.007(2)
C20 0.048(3) 0.052(3) 0.056(4) -0.013(3) 0.009(3) 0.000(3)
C21 0.055(4) 0.064(4) 0.051(3) -0.018(3) 0.012(3) 0.001(3)
C22 0.057(4) 0.069(4) 0.035(3) -0.008(3) 0.007(3) 0.004(3)
C23 0.037(3) 0.049(3) 0.033(2) 0.000(2) 0.002(2) -0.007(2)
C24 0.040(3) 0.047(3) 0.028(2) 0.002(2) 0.001(2) -0.004(2)
C25 0.024(2) 0.038(2) 0.035(2) 0.0001(19) 0.0072(18) 0.0017(17)
C26 0.023(2) 0.039(2) 0.036(2) -0.010(2) 0.0073(18) 0.0016(17)
C27 0.021(2) 0.051(3) 0.054(3) -0.003(2) 0.005(2) 0.0079(19)
C28 0.023(2) 0.060(3) 0.059(3) -0.008(3) 0.008(2) 0.006(2)
C29 0.027(2) 0.061(4) 0.058(3) -0.012(3) 0.014(2) -0.007(2)
C30 0.025(2) 0.043(3) 0.053(3) -0.011(2) 0.014(2) -0.0075(19)
C31 0.028(2) 0.040(3) 0.044(3) -0.004(2) 0.014(2) 0.0024(18)
C32 0.032(2) 0.051(3) 0.044(3) -0.004(2) 0.014(2) 0.003(2)
C33 0.030(3) 0.065(4) 0.048(3) -0.023(3) 0.007(2) -0.004(2)
C34 0.033(3) 0.051(3) 0.051(3) -0.015(3) 0.014(2) -0.002(2)
C35 0.023(2) 0.038(3) 0.046(3) -0.011(2) 0.0103(19) 0.0007(17)
C36 0.027(2) 0.034(2) 0.049(3) -0.008(2) 0.009(2) -0.0004(17)
C37 0.038(2) 0.034(2) 0.035(2) -0.0009(19) 0.017(2) 0.0018(18)
C38 0.035(2) 0.039(2) 0.032(2) -0.0014(19) 0.0155(19) 0.0032(19)
C39 0.066(4) 0.046(3) 0.042(3) -0.004(2) 0.028(3) 0.003(3)
C40 0.064(4) 0.052(3) 0.039(3) -0.004(2) 0.027(3) -0.001(3)
C41 0.039(3) 0.051(3) 0.040(3) 0.011(2) 0.019(2) 0.002(2)
C42 0.033(2) 0.043(3) 0.034(2) 0.005(2) 0.017(2) 0.0005(19)
C43 0.029(2) 0.039(3) 0.044(3) -0.002(2) 0.011(2) -0.0045(18)
C44 0.035(2) 0.037(3) 0.040(3) 0.000(2) 0.009(2) 0.0026(19)
C45 0.052(3) 0.040(3) 0.071(4) -0.011(3) 0.016(3) -0.004(2)
C46 0.061(4) 0.037(3) 0.086(5) -0.009(3) 0.018(3) 0.007(3)
C47 0.045(3) 0.047(3) 0.068(4) -0.007(3) 0.015(3) 0.015(2)
C48 0.037(3) 0.051(3) 0.032(2) -0.003(2) 0.010(2) 0.008(2)
C49 0.31(4) 0.38(5) 0.22(3) -0.13(3) 0.19(3) -0.20(4)

loop_
_atom_type_symbol
_atom_type_description
_atom_type_scat_dispersion_real
_atom_type_scat_dispersion_imag
_atom_type_scat_source
C C 0.0033 0.0016 'International Tables Vol C Tables 4.2.6.8 and 6.1.1.4'
H H 0.0000 0.0000 'International Tables Vol C Tables 4.2.6.8 and 6.1.1.4'
N N 0.0061 0.0033 'International Tables Vol C Tables 4.2.6.8 and 6.1.1.4'
O O 0.0106 0.0060 'International Tables Vol C Tables 4.2.6.8 and 6.1.1.4'
Cl Cl 0.1484 0.1585 'International Tables Vol C Tables 4.2.6.8 and 6.1.1.4'
Mn Mn 0.3368 0.7283 'International Tables Vol C Tables 4.2.6.8 and 6.1.1.4'
Ni Ni 0.3393 1.1124 'International Tables Vol C Tables 4.2.6.8 and 6.1.1.4'

loop_
_geom_angle_atom_site_label_1
_geom_angle_atom_site_label_2
_geom_angle_atom_site_label_3
_geom_angle
_geom_angle_site_symmetry_1
_geom_angle_site_symmetry_3
N27 Ni1 N2 176.42(15) . .
N27 Ni1 N1 98.00(15) . .
N2 Ni1 N1 79.65(15) . .
N27 Ni1 N28 79.37(15) . .
N2 Ni1 N28 103.10(15) . .
N1 Ni1 N28 86.57(15) . .
N27 Ni1 N3 94.50(15) . .
N2 Ni1 N3 88.09(14) . .
N1 Ni1 N3 166.53(14) . .
N28 Ni1 N3 90.84(15) . .
N27 Ni1 N24 89.69(15) . .
N2 Ni1 N24 87.77(15) . .
N1 Ni1 N24 93.67(14) . .
N28 Ni1 N24 168.97(15) . .
N3 Ni1 N24 91.38(14) . .
N7 Ni2 O1 173.95(14) . .
N7 Ni2 N6 79.42(15) . .
O1 Ni2 N6 94.56(14) . .
N7 Ni2 N8 94.80(15) . .
O1 Ni2 N8 86.37(14) . .
N6 Ni2 N8 96.99(17) . .
N7 Ni2 N3 89.53(15) . .
O1 Ni2 N3 90.10(13) . .
N6 Ni2 N3 91.15(15) . .
N8 Ni2 N3 171.36(16) . .
N7 Ni2 O3 86.38(13) . .
O1 Ni2 O3 99.67(12) . .
N6 Ni2 O3 165.13(14) . .
N8 Ni2 O3 79.71(15) . .
N3 Ni2 O3 93.13(13) . .
N12 Ni3 N11 79.2(2) . .
N12 Ni3 O3 90.17(14) . .
N11 Ni3 O3 163.9(3) . .
N12 Ni3 N14 167.08(18) . .
N11 Ni3 N14 96.5(2) . .
O3 Ni3 N14 96.35(14) . .
N12 Ni3 N13 90.83(17) . .
N11 Ni3 N13 93.1(3) . .
O3 Ni3 N13 99.20(14) . .
N14 Ni3 N13 77.15(17) . .
N12 Ni3 N8 98.12(17) . .
N11 Ni3 N8 89.6(3) . .
O3 Ni3 N8 79.83(13) . .
N14 Ni3 N8 94.02(17) . .
N13 Ni3 N8 170.99(16) . .
O8 Ni4 N15 88.08(13) . .
O8 Ni4 N18 101.54(13) . .
N15 Ni4 N18 164.32(16) . .
O8 Ni4 N16 162.13(14) . .
N15 Ni4 N16 79.61(15) . .
N18 Ni4 N16 93.43(15) . .
O8 Ni4 N17 100.06(13) . .
N15 Ni4 N17 88.69(15) . .
N18 Ni4 N17 77.52(16) . .
N16 Ni4 N17 92.61(15) . .
O8 Ni4 N19 80.88(13) . .
N15 Ni4 N19 100.15(15) . .
N18 Ni4 N19 93.65(16) . .
N16 Ni4 N19 88.55(15) . .
N17 Ni4 N19 171.14(16) . .
N22 Ni5 N23 79.31(15) . .
N22 Ni5 O10 175.06(14) . .
N23 Ni5 O10 96.17(14) . .
N22 Ni5 O8 88.04(13) . .
N23 Ni5 O8 166.59(14) . .
O10 Ni5 O8 96.29(13) . .
N22 Ni5 N19 90.59(15) . .
N23 Ni5 N19 94.60(15) . .
O10 Ni5 N19 87.77(14) . .
O8 Ni5 N19 80.97(13) . .
N22 Ni5 N24 91.85(14) . .
N23 Ni5 N24 91.06(14) . .
O10 Ni5 N24 90.23(13) . .
O8 Ni5 N24 93.81(13) . .
N19 Ni5 N24 174.17(15) . .
O7 Mn1 O4 173.90(14) . .
O7 Mn1 O6 89.05(13) . .
O4 Mn1 O6 86.64(13) . .
O7 Mn1 O3 91.43(13) . .
O4 Mn1 O3 92.80(12) . .
O6 Mn1 O3 178.72(13) . .
O7 Mn1 O8 91.26(12) . .
O4 Mn1 O8 93.23(13) . .
O6 Mn1 O8 92.33(12) . .
O3 Mn1 O8 88.85(12) . .
O7 Mn1 O5 89.44(13) . .
O4 Mn1 O5 85.93(14) . .
O6 Mn1 O5 85.62(12) . .
O3 Mn1 O5 93.20(12) . .
O8 Mn1 O5 177.82(12) . .
O15' Cl2 O15' 83.0(10) . 2_656
O15' Cl2 O16 143.7(17) . .
O15' Cl2 O16 97.8(10) 2_656 .
O15' Cl2 O16 97.8(10) . 2_656
O15' Cl2 O16 143.7(17) 2_656 2_656
O16 Cl2 O16 102.0(7) . 2_656
O15' Cl2 O15 54.0(11) . .
O15' Cl2 O15 105(2) 2_656 .
O16 Cl2 O15 91.4(10) . .
O16 Cl2 O15 104.7(7) 2_656 .
O15' Cl2 O15 105(2) . 2_656
O15' Cl2 O15 54.0(11) 2_656 2_656
O16 Cl2 O15 104.7(7) . 2_656
O16 Cl2 O15 91.4(10) 2_656 2_656
O15 Cl2 O15 154(2) . 2_656
N2 O1 Ni2 117.0(2) . .
N14 O2 H2A 109.5 . .
Mn1 O3 Ni3 114.36(14) . .
Mn1 O3 Ni2 114.13(14) . .
Ni3 O3 Ni2 99.56(12) . .
N7 O4 Mn1 117.9(3) . .
N12 O5 Mn1 114.7(3) . .
N15 O6 Mn1 115.6(2) . .
N22 O7 Mn1 117.1(3) . .
Ni4 O8 Ni5 99.65(12) . .
Ni4 O8 Mn1 113.52(14) . .
Ni5 O8 Mn1 111.17(13) . .
N18 O9 H9A 109.5 . .
N27 O10 Ni5 117.0(2) . .
O12 Cl1 O14 130(3) . .
O12 Cl1 O13 84(3) . .
O14 Cl1 O13 115(3) . .
O12 Cl1 O11 108(3) . .
O14 Cl1 O11 23.8(18) . .
O13 Cl1 O11 130(2) . .
O12 Cl1 O13 85(2) . 7_576
O14 Cl1 O13 140.0(16) . 7_576
O13 Cl1 O13 83(3) . 7_576
O11 Cl1 O13 145.0(12) . 7_576
O14 O11 Cl1 48(3) . .
Cl1 O12 O13 53(2) . .
Cl1 O13 O12 43.2(14) . .
Cl1 O13 Cl1 97(3) . 7_576
O12 O13 Cl1 92(3) . 7_576
O11 O14 Cl1 109(4) . .
C1 N1 C5 118.5(4) . .
C1 N1 Ni1 129.2(3) . .
C5 N1 Ni1 111.9(3) . .
C6 N2 O1 118.2(4) . .
C6 N2 Ni1 115.9(3) . .
O1 N2 Ni1 125.4(3) . .
N4 N3 Ni1 122.9(3) . .
N4 N3 Ni2 119.5(3) . .
Ni1 N3 Ni2 112.22(16) . .
N5 N4 N3 178.1(5) . .
C7 N6 C11 119.4(4) . .
C7 N6 Ni2 128.6(3) . .
C11 N6 Ni2 112.0(3) . .
C12 N7 O4 118.4(4) . .
C12 N7 Ni2 116.3(3) . .
O4 N7 Ni2 125.3(3) . .
N9 N8 Ni2 120.7(4) . .
N9 N8 Ni3 118.8(4) . .
Ni2 N8 Ni3 99.23(16) . .
N10 N9 N8 179.2(6) . .
C13 N11 C17 118.8(6) . .
C13 N11 Ni3 128.5(5) . .
C17 N11 Ni3 112.6(4) . .
C18 N12 O5 119.0(4) . .
C18 N12 Ni3 116.0(3) . .
O5 N12 Ni3 124.6(3) . .
C19 N13 C23 118.0(5) . .
C19 N13 Ni3 127.7(4) . .
C23 N13 Ni3 114.2(4) . .
C24 N14 O2 115.2(4) . .
C24 N14 Ni3 116.2(4) . .
O2 N14 Ni3 128.2(3) . .
C25 N15 O6 117.0(4) . .
C25 N15 Ni4 115.5(3) . .
O6 N15 Ni4 125.6(3) . .
C30 N16 C26 118.6(4) . .
C30 N16 Ni4 128.8(4) . .
C26 N16 Ni4 111.9(3) . .
C31 N17 C35 117.5(4) . .
C31 N17 Ni4 129.4(3) . .
C35 N17 Ni4 112.5(3) . .
C36 N18 O9 115.2(4) . .
C36 N18 Ni4 116.0(4) . .
O9 N18 Ni4 127.3(3) . .
N20 N19 Ni5 124.0(3) . .
N20 N19 Ni4 131.2(3) . .
Ni5 N19 Ni4 96.40(15) . .
N21 N20 N19 178.2(5) . .
C37 N22 O7 118.9(4) . .
C37 N22 Ni5 115.4(3) . .
O7 N22 Ni5 125.5(3) . .
C42 N23 C38 119.8(4) . .
C42 N23 Ni5 127.0(3) . .
C38 N23 Ni5 113.0(3) . .
N25 N24 Ni1 117.9(3) . .
N25 N24 Ni5 119.6(3) . .
Ni1 N24 Ni5 110.15(16) . .
N26 N25 N24 179.0(5) . .
C43 N27 O10 119.4(4) . .
C43 N27 Ni1 116.3(3) . .
O10 N27 Ni1 124.3(3) . .
C48 N28 C44 118.7(4) . .
C48 N28 Ni1 129.5(4) . .
C44 N28 Ni1 111.5(3) . .
N1 C1 C2 122.7(4) . .
N1 C1 H1A 118.7 . .
C2 C1 H1A 118.7 . .
C3 C2 C1 118.2(5) . .
C3 C2 H2B 120.9 . .
C1 C2 H2B 120.9 . .
C4 C3 C2 119.6(5) . .
C4 C3 H3A 120.2 . .
C2 C3 H3A 120.2 . .
C3 C4 C5 119.0(5) . .
C3 C4 H4A 120.5 . .
C5 C4 H4A 120.5 . .
N1 C5 C4 122.1(4) . .
N1 C5 C6 115.2(4) . .
C4 C5 C6 122.7(4) . .
N2 C6 C5 116.9(4) . .
N2 C6 H6A 121.5 . .
C5 C6 H6A 121.5 . .
N6 C7 C8 122.7(5) . .
N6 C7 H7A 118.7 . .
C8 C7 H7A 118.7 . .
C7 C8 C9 118.9(5) . .
C7 C8 H8A 120.6 . .
C9 C8 H8A 120.6 . .
C10 C9 C8 118.4(5) . .
C10 C9 H9B 120.8 . .
C8 C9 H9B 120.8 . .
C9 C10 C11 120.1(5) . .
C9 C10 H10A 119.9 . .
C11 C10 H10A 119.9 . .
N6 C11 C10 120.5(5) . .
N6 C11 C12 115.8(4) . .
C10 C11 C12 123.6(5) . .
N7 C12 C11 116.3(4) . .
N7 C12 H12A 121.9 . .
C11 C12 H12A 121.9 . .
N11 C13 C14 122.9(7) . .
N11 C13 H13A 118.5 . .
C14 C13 H13A 118.5 . .
C15 C14 C13 118.7(7) . .
C15 C14 H14A 120.7 . .
C13 C14 H14A 120.7 . .
C14 C15 C16 119.4(7) . .
C14 C15 H15B 120.3 . .
C16 C15 H15B 120.3 . .
C17 C16 C15 118.2(7) . .
C17 C16 H16B 120.9 . .
C15 C16 H16B 120.9 . .
N11 C17 C16 121.7(7) . .
N11 C17 C18 115.8(6) . .
C16 C17 C18 122.5(7) . .
N12 C18 C17 116.3(5) . .
N12 C18 H18A 121.8 . .
C17 C18 H18A 121.8 . .
N13 C19 C20 122.6(5) . .
N13 C19 H19A 118.7 . .
C20 C19 H19A 118.7 . .
C21 C20 C19 119.0(6) . .
C21 C20 H20A 120.5 . .
C19 C20 H20A 120.5 . .
C20 C21 C22 119.2(6) . .
C20 C21 H21A 120.4 . .
C22 C21 H21A 120.4 . .
C21 C22 C23 118.9(5) . .
C21 C22 H22A 120.6 . .
C23 C22 H22A 120.6 . .
N13 C23 C22 122.3(5) . .
N13 C23 C24 114.7(5) . .
C22 C23 C24 123.0(5) . .
N14 C24 C23 117.6(4) . .
N14 C24 H24A 121.2 . .
C23 C24 H24A 121.2 . .
N15 C25 C26 115.8(4) . .
N15 C25 H25A 122.1 . .
C26 C25 H25A 122.1 . .
N16 C26 C27 121.2(5) . .
N16 C26 C25 115.9(4) . .
C27 C26 C25 123.0(5) . .
C28 C27 C26 119.2(5) . .
C28 C27 H27A 120.4 . .
C26 C27 H27A 120.4 . .
C29 C28 C27 119.2(5) . .
C29 C28 H28A 120.4 . .
C27 C28 H28A 120.4 . .
C28 C29 C30 118.9(5) . .
C28 C29 H29A 120.5 . .
C30 C29 H29A 120.5 . .
N16 C30 C29 122.8(5) . .
N16 C30 H30A 118.6 . .
C29 C30 H30A 118.6 . .
N17 C31 C32 123.1(5) . .
N17 C31 H31A 118.4 . .
C32 C31 H31A 118.4 . .
C31 C32 C33 118.9(5) . .
C31 C32 H32A 120.5 . .
C33 C32 H32A 120.5 . .
C34 C33 C32 119.0(5) . .
C34 C33 H33A 120.5 . .
C32 C33 H33A 120.5 . .
C35 C34 C33 118.6(5) . .
C35 C34 H34A 120.7 . .
C33 C34 H34A 120.7 . .
N17 C35 C34 122.8(5) . .
N17 C35 C36 114.6(4) . .
C34 C35 C36 122.5(5) . .
N18 C36 C35 117.2(4) . .
N18 C36 H36A 121.4 . .
C35 C36 H36A 121.4 . .
N22 C37 C38 116.4(4) . .
N22 C37 H37A 121.8 . .
C38 C37 H37A 121.8 . .
N23 C38 C39 120.9(5) . .
N23 C38 C37 115.7(4) . .
C39 C38 C37 123.4(5) . .
C38 C39 C40 119.0(5) . .
C38 C39 H39A 120.5 . .
C40 C39 H39A 120.5 . .
C41 C40 C39 119.5(5) . .
C41 C40 H40A 120.3 . .
C39 C40 H40A 120.3 . .
C40 C41 C42 119.1(5) . .
C40 C41 H41A 120.4 . .
C42 C41 H41A 120.4 . .
N23 C42 C41 121.6(5) . .
N23 C42 H42A 119.2 . .
C41 C42 H42A 119.2 . .
N27 C43 C44 116.6(4) . .
N27 C43 H43A 121.7 . .
C44 C43 H43A 121.7 . .
N28 C44 C45 121.6(5) . .
N28 C44 C43 116.0(4) . .
C45 C44 C43 122.4(5) . .
C44 C45 C46 119.0(6) . .
C44 C45 H45A 120.5 . .
C46 C45 H45A 120.5 . .
C47 C46 C45 119.1(6) . .
C47 C46 H46A 120.4 . .
C45 C46 H46A 120.4 . .
C46 C47 C48 119.4(5) . .
C46 C47 H47A 120.3 . .
C48 C47 H47A 120.3 . .
N28 C48 C47 122.2(5) . .
N28 C48 H48A 118.9 . .
C47 C48 H48A 118.9 . .

loop_
_geom_bond_atom_site_label_1
_geom_bond_atom_site_label_2
_geom_bond_distance
_geom_bond_site_symmetry_2
Ni1 N27 2.029(4) .
Ni1 N2 2.029(4) .
Ni1 N1 2.081(4) .
Ni1 N28 2.090(4) .
Ni1 N3 2.093(4) .
Ni1 N24 2.105(4) .
Ni2 N7 2.025(4) .
Ni2 O1 2.063(3) .
Ni2 N6 2.070(4) .
Ni2 N8 2.093(4) .
Ni2 N3 2.094(4) .
Ni2 O3 2.101(3) .
Ni3 N12 2.029(4) .
Ni3 N11 2.072(6) .
Ni3 O3 2.086(3) .
Ni3 N14 2.092(4) .
Ni3 N13 2.097(4) .
Ni3 N8 2.104(5) .
Ni4 O8 2.031(3) .
Ni4 N15 2.043(4) .
Ni4 N18 2.067(4) .
Ni4 N16 2.082(4) .
Ni4 N17 2.109(4) .
Ni4 N19 2.110(4) .
Ni5 N22 2.043(4) .
Ni5 N23 2.048(4) .
Ni5 O10 2.050(3) .
Ni5 O8 2.057(3) .
Ni5 N19 2.081(4) .
Ni5 N24 2.112(4) .
Mn1 O7 1.944(3) .
Mn1 O4 1.963(3) .
Mn1 O6 1.970(3) .
Mn1 O3 1.987(3) .
Mn1 O8 2.137(3) .
Mn1 O5 2.140(3) .
Cl2 O15' 1.380(18) .
Cl2 O15' 1.380(18) 2_656
Cl2 O16 1.449(7) .
Cl2 O16 1.449(7) 2_656
Cl2 O15 1.457(14) .
Cl2 O15 1.457(14) 2_656
O1 N2 1.358(5) .
O2 N14 1.386(5) .
O2 H2A 0.8400 .
O4 N7 1.342(5) .
O5 N12 1.333(5) .
O6 N15 1.346(5) .
O7 N22 1.353(5) .
O9 N18 1.379(5) .
O9 H9A 0.8400 .
O10 N27 1.344(5) .
Cl1 O12 1.242(18) .
Cl1 O14 1.26(2) .
Cl1 O13 1.45(2) .
Cl1 O11 1.61(2) .
Cl1 O13 1.85(5) 7_576
O11 O14 0.69(4) .
O12 O13 1.80(6) .
O13 Cl1 1.85(5) 7_576
O17 C49 1.08(5) .
N1 C1 1.324(6) .
N1 C5 1.361(6) .
N2 C6 1.283(6) .
N3 N4 1.207(5) .
N4 N5 1.146(6) .
N6 C7 1.326(6) .
N6 C11 1.367(6) .
N7 C12 1.286(6) .
N8 N9 1.208(6) .
N9 N10 1.145(6) .
N11 C13 1.330(8) .
N11 C17 1.349(9) .
N12 C18 1.292(7) .
N13 C19 1.339(7) .
N13 C23 1.353(6) .
N14 C24 1.265(7) .
N15 C25 1.290(6) .
N16 C30 1.327(6) .
N16 C26 1.358(6) .
N17 C31 1.329(6) .
N17 C35 1.355(6) .
N18 C36 1.262(6) .
N19 N20 1.187(5) .
N20 N21 1.161(6) .
N22 C37 1.280(6) .
N23 C42 1.336(6) .
N23 C38 1.349(6) .
N24 N25 1.224(5) .
N25 N26 1.146(5) .
N27 C43 1.278(6) .
N28 C48 1.342(6) .
N28 C44 1.354(6) .
C1 C2 1.393(7) .
C1 H1A 0.9500 .
C2 C3 1.388(7) .
C2 H2B 0.9500 .
C3 C4 1.372(8) .
C3 H3A 0.9500 .
C4 C5 1.377(7) .
C4 H4A 0.9500 .
C5 C6 1.466(7) .
C6 H6A 0.9500 .
C7 C8 1.384(7) .
C7 H7A 0.9500 .
C8 C9 1.395(8) .
C8 H8A 0.9500 .
C9 C10 1.384(8) .
C9 H9B 0.9500 .
C10 C11 1.386(7) .
C10 H10A 0.9500 .
C11 C12 1.452(7) .
C12 H12A 0.9500 .
C13 C14 1.379(10) .
C13 H13A 0.9500 .
C14 C15 1.358(11) .
C14 H14A 0.9500 .
C15 C16 1.408(10) .
C15 H15B 0.9500 .
C16 C17 1.379(10) .
C16 H16B 0.9500 .
C17 C18 1.454(9) .
C18 H18A 0.9500 .
C19 C20 1.389(8) .
C19 H19A 0.9500 .
C20 C21 1.375(9) .
C20 H20A 0.9500 .
C21 C22 1.380(9) .
C21 H21A 0.9500 .
C22 C23 1.388(8) .
C22 H22A 0.9500 .
C23 C24 1.458(8) .
C24 H24A 0.9500 .
C25 C26 1.474(6) .
C25 H25A 0.9500 .
C26 C27 1.385(6) .
C27 C28 1.380(8) .
C27 H27A 0.9500 .
C28 C29 1.369(8) .
C28 H28A 0.9500 .
C29 C30 1.380(7) .
C29 H29A 0.9500 .
C30 H30A 0.9500 .
C31 C32 1.378(7) .
C31 H31A 0.9500 .
C32 C33 1.382(8) .
C32 H32A 0.9500 .
C33 C34 1.380(9) .
C33 H33A 0.9500 .
C34 C35 1.378(7) .
C34 H34A 0.9500 .
C35 C36 1.471(7) .
C36 H36A 0.9500 .
C37 C38 1.454(7) .
C37 H37A 0.9500 .
C38 C39 1.382(7) .
C39 C40 1.385(8) .
C39 H39A 0.9500 .
C40 C41 1.369(8) .
C40 H40A 0.9500 .
C41 C42 1.379(7) .
C41 H41A 0.9500 .
C42 H42A 0.9500 .
C43 C44 1.463(7) .
C43 H43A 0.9500 .
C44 C45 1.389(7) .
C45 C46 1.395(9) .
C45 H45A 0.9500 .
C46 C47 1.365(9) .
C46 H46A 0.9500 .
C47 C48 1.390(8) .
C47 H47A 0.9500 .
C48 H48A 0.9500 .
